data_1510355
loop_
_publ_author_name
'Jeitschko, W.'
'Eschen, M.'
'Wallinda, J.'

_publ_section_title
;
 Preparation and crystal structure of Au1-x Sn1+y P14 and other
 polyphosphides with (Hg Pb P14)-type structure
;
_journal_name_full 'Zeitschrift fuer Anorganische und Allgemeine Chemie'
_journal_page_first 2764
_journal_page_last 2771
_journal_paper_doi 10.1002/1521-3749(200212)628:12<2764::AID-ZAAC2764>3.0.CO;2-6
_journal_volume 628
_journal_year 2002
_chemical_formula_sum 'Au0.64 P14 Sn1.36'
_chemical_name_systematic 'Au0.64 Sn1.36 P14'
_space_group_IT_number 62
_symmetry_space_group_name_Hall '-P 2ac 2n'
_symmetry_space_group_name_H-M 'P n m a'
_cell_angle_alpha 90
_cell_angle_beta 90
_cell_angle_gamma 90
_cell_formula_units_Z 4
_cell_length_a 12.595
_cell_length_b 9.82
_cell_length_c 10.562
_cell_volume 1306.339
_citation_journal_id_ASTM ZAACAB
_cod_data_source_file gold_43.cif
_cod_data_source_block Au0.64P14Sn1.36
_cod_database_code 1510355

loop_
_symmetry_equiv_pos_as_xyz
x,y,z
-x+1/2,-y,z+1/2
x+1/2,-y+1/2,-z+1/2
-x,y+1/2,-z
-x,-y,-z
x-1/2,y,-z-1/2
-x-1/2,y-1/2,z-1/2
x,-y-1/2,z

loop_
_atom_site_label
_atom_site_type_symbol
_atom_site_fract_x
_atom_site_fract_y
_atom_site_fract_z
_atom_site_occupancy
_atom_site_U_iso_or_equiv
P9 P 0.4711 0.25 0.659 1 0.0
P7 P 0.1744 0.25 0.6507 1 0.0
P8 P 0.4143 0.25 0.0977 1 0.0
P3 P 0.07708 0.0795 0.58154 1 0.0
P5 P 0.35867 0.0482 0.3669 1 0.0
Sn2 Sn 0.67647 0.21935 0.59478 0.5 0.0
P2 P 0.06891 0.5829 0.29061 1 0.0
P4 P 0.3181 0.0775 0.16641 1 0.0
Sn1 Sn+4 0.32238 0.25 0.49853 0.356 0.0
P1 P 0.0318 0.0768 0.14867 1 0.0
P6 P 0.0586 0.25 0.2794 1 0.0
Au1 Au+1 0.32238 0.25 0.49853 0.644 0.0
